data_4025652
loop_
_publ_author_name
'Andrei Poloukhtine'
'Valentin Rassadin'
'Alexander Kuzmin'
'Vladimir V. Popik'

_publ_section_title
;
 Nucleophilic Cycloaromatization of Ynamide-Terminated Enediynes
;
_journal_name_full 'Journal of Organic Chemistry'
_journal_page_first 5953
_journal_page_last 5962
_journal_paper_doi 10.1021/jo101238x
_journal_volume 75
_journal_year 2010
_chemical_formula_sum 'C22 H21 N O3 S'
_chemical_formula_weight 379.46
_chemical_name_systematic
; 
 ? 
;
_space_group_IT_number 15
_symmetry_cell_setting monoclinic
_symmetry_space_group_name_Hall '-C 2yc'
_symmetry_space_group_name_H-M 'C 1 2/c 1'
_atom_sites_solution_hydrogens geom
_atom_sites_solution_primary direct
_atom_sites_solution_secondary difmap
_audit_creation_method SHELXL-97
_cell_angle_alpha 90.00
_cell_angle_beta 101.7180(10)
_cell_angle_gamma 90.00
_cell_formula_units_Z 8
_cell_length_a 44.936(3)
_cell_length_b 5.6528(3)
_cell_length_c 15.1617(9)
_cell_measurement_temperature 273(2)
_cell_volume 3771.0(4)
_computing_structure_refinement 'SHELXL-97 (Sheldrick, 1997)'
_computing_structure_solution 'SHELXS-97 (Sheldrick, 1990)'
_diffrn_ambient_temperature 273(2)
_diffrn_measured_fraction_theta_full 0.999
_diffrn_measured_fraction_theta_max 0.999
_diffrn_radiation_monochromator graphite
_diffrn_radiation_source 'fine-focus sealed tube'
_diffrn_radiation_type MoK\a
_diffrn_radiation_wavelength 0.71073
_diffrn_reflns_av_R_equivalents 0.0274
_diffrn_reflns_av_sigmaI/netI 0.0187
_diffrn_reflns_limit_h_max 58
_diffrn_reflns_limit_h_min -58
_diffrn_reflns_limit_k_max 7
_diffrn_reflns_limit_k_min -7
_diffrn_reflns_limit_l_max 20
_diffrn_reflns_limit_l_min -19
_diffrn_reflns_number 24262
_diffrn_reflns_theta_full 28.00
_diffrn_reflns_theta_max 28.00
_diffrn_reflns_theta_min 2.71
_exptl_absorpt_coefficient_mu 0.194
_exptl_absorpt_correction_T_max 0.9827
_exptl_absorpt_correction_T_min 0.9387
_exptl_absorpt_correction_type multi-scan
_exptl_absorpt_process_details 'BRUKER SADABS'
_exptl_crystal_colour yellow
_exptl_crystal_density_diffrn 1.337
_exptl_crystal_density_method 'not measured'
_exptl_crystal_F_000 1600
_exptl_crystal_size_max 0.33
_exptl_crystal_size_mid 0.17
_exptl_crystal_size_min 0.09
_refine_diff_density_max 0.216
_refine_diff_density_min -0.352
_refine_diff_density_rms 0.039
_refine_ls_extinction_method none
_refine_ls_goodness_of_fit_ref 1.024
_refine_ls_hydrogen_treatment constr
_refine_ls_matrix_type full
_refine_ls_number_parameters 244
_refine_ls_number_reflns 4551
_refine_ls_number_restraints 0
_refine_ls_restrained_S_all 1.024
_refine_ls_R_factor_all 0.0552
_refine_ls_R_factor_gt 0.0402
_refine_ls_shift/su_max 0.000
_refine_ls_shift/su_mean 0.000
_refine_ls_structure_factor_coef Fsqd
_refine_ls_weighting_details 'calc w=1/[\s^2^(Fo^2^)+(0.0631P)^2^+1.9256P] where P=(Fo^2^+2Fc^2^)/3'
_refine_ls_weighting_scheme calc
_refine_ls_wR_factor_gt 0.1081
_refine_ls_wR_factor_ref 0.1209
_reflns_number_gt 3524
_reflns_number_total 4551
_reflns_threshold_expression >2sigma(I)
_cod_data_source_file jo101238x_si_007.cif
_cod_data_source_block uga672
_cod_database_code 4025652

loop_
_symmetry_equiv_pos_as_xyz
'x, y, z'
'-x, y, -z+1/2'
'x+1/2, y+1/2, z'
'-x+1/2, y+1/2, -z+1/2'
'-x, -y, -z'
'x, -y, z-1/2'
'-x+1/2, -y+1/2, -z'
'x+1/2, -y+1/2, z-1/2'

loop_
_atom_site_label
_atom_site_type_symbol
_atom_site_fract_x
_atom_site_fract_y
_atom_site_fract_z
_atom_site_U_iso_or_equiv
_atom_site_adp_type
_atom_site_occupancy
_atom_site_symmetry_multiplicity
_atom_site_calc_flag
_atom_site_refinement_flags
_atom_site_disorder_assembly
_atom_site_disorder_group
S1 S 0.165997(9) 0.39628(7) 0.06131(3) 0.04864(14) Uani 1 1 d . . .
N1 N 0.13872(3) 0.2027(2) 0.01567(8) 0.0401(3) Uani 1 1 d . . .
O1 O 0.11874(3) 0.2376(3) 0.13988(9) 0.0700(4) Uani 1 1 d . . .
O2 O 0.18646(3) 0.4018(3) 0.00057(9) 0.0702(4) Uani 1 1 d . . .
O3 O 0.15274(3) 0.6134(2) 0.08102(11) 0.0755(5) Uani 1 1 d . . .
C1 C 0.13837(4) 0.1080(3) -0.07590(11) 0.0460(4) Uani 1 1 d . . .
H1A H 0.1344 -0.0607 -0.0758 0.055 Uiso 1 1 calc R . .
H1B H 0.1584 0.1298 -0.0896 0.055 Uiso 1 1 calc R . .
C2 C 0.11484(4) 0.2229(3) -0.15035(11) 0.0479(4) Uani 1 1 d . . .
H2A H 0.0949 0.1630 -0.1470 0.058 Uiso 1 1 calc R . .
H2B H 0.1190 0.1766 -0.2082 0.058 Uiso 1 1 calc R . .
C3 C 0.11430(4) 0.4947(3) -0.14539(12) 0.0507(4) Uani 1 1 d . . .
H3A H 0.1173 0.5415 -0.0827 0.061 Uiso 1 1 calc R . .
H3B H 0.1312 0.5565 -0.1691 0.061 Uiso 1 1 calc R . .
C4 C 0.08574(4) 0.6044(3) -0.19549(10) 0.0474(4) Uani 1 1 d . . .
H4A H 0.0864 0.6875 -0.2480 0.057 Uiso 1 1 calc R . .
C5 C 0.05928(4) 0.5900(3) -0.16925(11) 0.0474(4) Uani 1 1 d . . .
H5A H 0.0427 0.6706 -0.2028 0.057 Uiso 1 1 calc R . .
C6 C 0.05474(4) 0.4582(3) -0.09252(11) 0.0431(3) Uani 1 1 d . . .
C7 C 0.05048(3) 0.3400(3) -0.03071(10) 0.0409(3) Uani 1 1 d . . .
C8 C 0.04495(3) 0.1828(3) 0.03867(9) 0.0363(3) Uani 1 1 d . . .
C9 C 0.01876(4) 0.2087(3) 0.07440(10) 0.0445(4) Uani 1 1 d . . .
H9A H 0.0056 0.3344 0.0560 0.053 Uiso 1 1 calc R . .
C10 C 0.01237(4) 0.0490(3) 0.13656(11) 0.0486(4) Uani 1 1 d . . .
H10A H -0.0052 0.0660 0.1594 0.058 Uiso 1 1 calc R . .
C11 C 0.03186(4) -0.1353(3) 0.16498(11) 0.0507(4) Uani 1 1 d . . .
H11A H 0.0275 -0.2426 0.2071 0.061 Uiso 1 1 calc R . .
C12 C 0.05808(4) -0.1614(3) 0.13092(10) 0.0447(4) Uani 1 1 d . . .
H12A H 0.0712 -0.2864 0.1507 0.054 Uiso 1 1 calc R . .
C13 C 0.06502(3) -0.0043(3) 0.06786(9) 0.0355(3) Uani 1 1 d . . .
C14 C 0.09336(3) -0.0353(3) 0.03030(10) 0.0391(3) Uani 1 1 d . . .
H14A H 0.0882 -0.0222 -0.0348 0.047 Uiso 1 1 calc R . .
H14B H 0.1016 -0.1922 0.0452 0.047 Uiso 1 1 calc R . .
C15 C 0.11717(3) 0.1468(3) 0.06706(11) 0.0427(4) Uani 1 1 d . . .
C16 C 0.18481(3) 0.2647(3) 0.16240(11) 0.0420(3) Uani 1 1 d . . .
C17 C 0.18456(4) 0.3733(3) 0.24342(13) 0.0551(4) Uani 1 1 d . . .
H17A H 0.1735 0.5115 0.2455 0.066 Uiso 1 1 calc R . .
C18 C 0.20103(4) 0.2735(4) 0.32194(13) 0.0631(5) Uani 1 1 d . . .
H18A H 0.2010 0.3465 0.3769 0.076 Uiso 1 1 calc R . .
C19 C 0.21746(4) 0.0684(4) 0.32007(12) 0.0554(4) Uani 1 1 d . . .
C20 C 0.21722(4) -0.0371(4) 0.23816(13) 0.0578(5) Uani 1 1 d . . .
H20A H 0.2282 -0.1757 0.2361 0.069 Uiso 1 1 calc R . .
C21 C 0.20097(4) 0.0587(3) 0.15872(12) 0.0514(4) Uani 1 1 d . . .
H21A H 0.2010 -0.0147 0.1038 0.062 Uiso 1 1 calc R . .
C22 C 0.23535(6) -0.0387(6) 0.40618(16) 0.0876(8) Uani 1 1 d . . .
H22A H 0.2331 0.0580 0.4564 0.131 Uiso 1 1 calc R . .
H22B H 0.2564 -0.0471 0.4030 0.131 Uiso 1 1 calc R . .
H22C H 0.2279 -0.1950 0.4137 0.131 Uiso 1 1 calc R . .

loop_
_atom_site_aniso_label
_atom_site_aniso_U_11
_atom_site_aniso_U_22
_atom_site_aniso_U_33
_atom_site_aniso_U_23
_atom_site_aniso_U_13
_atom_site_aniso_U_12
S1 0.0373(2) 0.0416(2) 0.0623(3) 0.00728(18) -0.00106(17) -0.00212(16)
N1 0.0338(6) 0.0411(7) 0.0457(7) -0.0027(5) 0.0087(5) 0.0000(5)
O1 0.0429(6) 0.1103(12) 0.0601(8) -0.0431(8) 0.0181(6) -0.0176(7)
O2 0.0499(7) 0.0918(11) 0.0671(8) 0.0277(8) 0.0072(6) -0.0196(7)
O3 0.0658(9) 0.0394(7) 0.1036(11) -0.0073(7) -0.0248(8) 0.0070(6)
C1 0.0469(8) 0.0436(8) 0.0523(9) -0.0059(7) 0.0214(7) 0.0048(7)
C2 0.0604(10) 0.0446(9) 0.0424(8) -0.0053(7) 0.0189(7) 0.0017(7)
C3 0.0551(10) 0.0442(9) 0.0559(10) 0.0025(8) 0.0182(8) -0.0055(8)
C4 0.0688(11) 0.0391(8) 0.0363(7) 0.0029(6) 0.0158(7) -0.0012(7)
C5 0.0596(10) 0.0416(8) 0.0411(8) 0.0067(7) 0.0109(7) 0.0065(7)
C6 0.0444(8) 0.0417(8) 0.0450(8) 0.0021(7) 0.0131(7) 0.0059(6)
C7 0.0380(7) 0.0416(8) 0.0444(8) 0.0025(6) 0.0114(6) 0.0058(6)
C8 0.0348(7) 0.0392(7) 0.0349(7) 0.0000(6) 0.0075(5) -0.0009(6)
C9 0.0397(8) 0.0516(9) 0.0435(8) 0.0024(7) 0.0114(6) 0.0067(7)
C10 0.0431(8) 0.0631(11) 0.0435(8) -0.0002(7) 0.0180(7) -0.0028(8)
C11 0.0554(10) 0.0562(10) 0.0432(8) 0.0084(7) 0.0163(7) -0.0059(8)
C12 0.0472(8) 0.0433(8) 0.0424(8) 0.0067(7) 0.0067(7) 0.0023(7)
C13 0.0335(7) 0.0375(7) 0.0347(7) -0.0036(6) 0.0047(5) -0.0027(6)
C14 0.0362(7) 0.0383(7) 0.0436(8) -0.0042(6) 0.0100(6) 0.0020(6)
C15 0.0311(7) 0.0522(9) 0.0452(8) -0.0107(7) 0.0082(6) 0.0023(6)
C16 0.0300(7) 0.0427(8) 0.0522(9) 0.0021(7) 0.0058(6) -0.0001(6)
C17 0.0457(9) 0.0558(11) 0.0650(11) -0.0086(9) 0.0139(8) 0.0068(8)
C18 0.0552(11) 0.0838(15) 0.0512(10) -0.0110(10) 0.0126(8) -0.0033(10)
C19 0.0381(8) 0.0727(12) 0.0547(10) 0.0119(9) 0.0074(7) -0.0039(8)
C20 0.0510(10) 0.0530(10) 0.0673(12) 0.0076(9) 0.0071(8) 0.0127(8)
C21 0.0531(9) 0.0490(9) 0.0515(9) -0.0024(7) 0.0091(8) 0.0096(8)
C22 0.0679(13) 0.122(2) 0.0658(13) 0.0268(14) -0.0024(11) 0.0008(14)

loop_
_atom_type_symbol
_atom_type_description
_atom_type_scat_dispersion_real
_atom_type_scat_dispersion_imag
_atom_type_scat_source
C C 0.0033 0.0016 'International Tables Vol C Tables 4.2.6.8 and 6.1.1.4'
H H 0.0000 0.0000 'International Tables Vol C Tables 4.2.6.8 and 6.1.1.4'
N N 0.0061 0.0033 'International Tables Vol C Tables 4.2.6.8 and 6.1.1.4'
O O 0.0106 0.0060 'International Tables Vol C Tables 4.2.6.8 and 6.1.1.4'
S S 0.1246 0.1234 'International Tables Vol C Tables 4.2.6.8 and 6.1.1.4'

loop_
_geom_angle_atom_site_label_1
_geom_angle_atom_site_label_2
_geom_angle_atom_site_label_3
_geom_angle
_geom_angle_site_symmetry_1
_geom_angle_site_symmetry_3
_geom_angle_publ_flag
O3 S1 O2 117.95(10) . . ?
O3 S1 N1 110.26(7) . . ?
O2 S1 N1 105.04(8) . . ?
O3 S1 C16 109.24(9) . . ?
O2 S1 C16 108.24(8) . . ?
N1 S1 C16 105.34(7) . . ?
C15 N1 C1 124.27(13) . . ?
C15 N1 S1 116.56(10) . . ?
C1 N1 S1 119.15(10) . . ?
N1 C1 C2 114.35(12) . . ?
C1 C2 C3 113.85(15) . . ?
C4 C3 C2 114.33(15) . . ?
C5 C4 C3 123.54(15) . . ?
C4 C5 C6 123.96(16) . . ?
C7 C6 C5 177.20(19) . . ?
C6 C7 C8 175.53(18) . . ?
C9 C8 C13 119.61(13) . . ?
C9 C8 C7 120.20(14) . . ?
C13 C8 C7 120.12(13) . . ?
C10 C9 C8 120.35(15) . . ?
C11 C10 C9 120.25(15) . . ?
C10 C11 C12 120.00(15) . . ?
C13 C12 C11 121.04(15) . . ?
C12 C13 C8 118.74(13) . . ?
C12 C13 C14 120.78(14) . . ?
C8 C13 C14 120.47(13) . . ?
C13 C14 C15 111.82(12) . . ?
O1 C15 N1 119.72(15) . . ?
O1 C15 C14 122.28(15) . . ?
N1 C15 C14 117.95(13) . . ?
C17 C16 C21 120.84(16) . . ?
C17 C16 S1 120.03(13) . . ?
C21 C16 S1 119.06(13) . . ?
C16 C17 C18 119.05(17) . . ?
C19 C18 C17 121.26(18) . . ?
C18 C19 C20 118.53(17) . . ?
C18 C19 C22 120.8(2) . . ?
C20 C19 C22 120.7(2) . . ?
C19 C20 C21 121.40(18) . . ?
C16 C21 C20 118.93(17) . . ?

loop_
_geom_bond_atom_site_label_1
_geom_bond_atom_site_label_2
_geom_bond_distance
_geom_bond_site_symmetry_2
_geom_bond_publ_flag
S1 O3 1.4222(14) . ?
S1 O2 1.4277(15) . ?
S1 N1 1.6835(13) . ?
S1 C16 1.7579(16) . ?
N1 C15 1.3968(19) . ?
N1 C1 1.485(2) . ?
O1 C15 1.2067(19) . ?
C1 C2 1.526(2) . ?
C2 C3 1.538(2) . ?
C3 C4 1.488(2) . ?
C4 C5 1.330(2) . ?
C5 C6 1.431(2) . ?
C6 C7 1.198(2) . ?
C7 C8 1.437(2) . ?
C8 C9 1.400(2) . ?
C8 C13 1.402(2) . ?
C9 C10 1.377(2) . ?
C10 C11 1.373(3) . ?
C11 C12 1.387(2) . ?
C12 C13 1.386(2) . ?
C13 C14 1.5072(19) . ?
C14 C15 1.507(2) . ?
C16 C17 1.375(2) . ?
C16 C21 1.380(2) . ?
C17 C18 1.387(3) . ?
C18 C19 1.378(3) . ?
C19 C20 1.376(3) . ?
C19 C22 1.514(3) . ?
C20 C21 1.386(3) . ?

loop_
_cod_related_entry_id
_cod_related_entry_database
_cod_related_entry_code
1 ChemSpider 30659258
